data_2240908
loop_
_publ_author_name
'Ishikawa, Yoshinobu'

_publ_section_title
;
 Crystal structure of 7,8-dichloro-4-oxo-4<i>H</i>-chromene-3-carbaldehyde
;
_journal_issue 8
_journal_name_full 'Acta Crystallographica Section E'
_journal_page_first 902
_journal_page_last 905
_journal_paper_doi 10.1107/S205698901501275X
_journal_volume 71
_journal_year 2015
_chemical_formula_iupac 'C10 H4 Cl2 O3'
_chemical_formula_moiety 'C10 H4 Cl2 O3'
_chemical_formula_sum 'C10 H4 Cl2 O3'
_chemical_formula_weight 243.05
_chemical_name_systematic
;
7,8-Dichloro-4-oxo-4<i>H</i>-chromene-3-carbaldehyde
;
_space_group_IT_number 29
_symmetry_cell_setting orthorhombic
_symmetry_space_group_name_Hall 'P 2c -2ac'
_symmetry_space_group_name_H-M 'P c a 21'
_atom_sites_solution_hydrogens geom
_atom_sites_solution_primary direct
_atom_sites_solution_secondary difmap
_cell_angle_alpha 90.0000
_cell_angle_beta 90.0000
_cell_angle_gamma 90.0000
_cell_formula_units_Z 4
_cell_length_a 23.091(7)
_cell_length_b 3.7704(18)
_cell_length_c 10.729(5)
_cell_measurement_reflns_used 22
_cell_measurement_temperature 100
_cell_measurement_theta_max 17.33
_cell_measurement_theta_min 15.76
_cell_volume 934.1(7)
_computing_cell_refinement
;
<i>WinAFC Diffractometer Control Software</i> (Rigaku, 1999)
;
_computing_data_collection
;
<i>WinAFC Diffractometer Control Software</i> (Rigaku, 1999)
;
_computing_data_reduction
;
<i>WinAFC Diffractometer Control Software</i> (Rigaku, 1999)
;
_computing_molecular_graphics
;
CrystalStructure (Rigaku, 2010)
;
_computing_publication_material
;
CrystalStructure (Rigaku, 2010)
;
_computing_structure_refinement
;
SHELXL97 (Sheldrick, 2008)
;
_computing_structure_solution
;
SIR2008 (Burla <i>et al.</i>,  2007)
;
_diffrn_ambient_temperature 100
_diffrn_measured_fraction_theta_full 0.998
_diffrn_measured_fraction_theta_max 0.998
_diffrn_measurement_device_type 'Rigaku AFC--7R'
_diffrn_measurement_method \w
_diffrn_radiation_type 'Mo K\a'
_diffrn_radiation_wavelength 0.71069
_diffrn_reflns_av_R_equivalents 0.0154
_diffrn_reflns_limit_h_max 29
_diffrn_reflns_limit_h_min 0
_diffrn_reflns_limit_k_max 2
_diffrn_reflns_limit_k_min -4
_diffrn_reflns_limit_l_max 13
_diffrn_reflns_limit_l_min -7
_diffrn_reflns_number 1571
_diffrn_reflns_theta_full 27.50
_diffrn_reflns_theta_max 27.50
_diffrn_standards_decay_% 1.138
_diffrn_standards_interval_count 150
_diffrn_standards_number 3
_exptl_absorpt_coefficient_mu 0.672
_exptl_absorpt_correction_type none
_exptl_crystal_colour yellow
_exptl_crystal_density_diffrn 1.728
_exptl_crystal_density_method 'not measured'
_exptl_crystal_description plate
_exptl_crystal_F_000 488.00
_exptl_crystal_size_max 0.410
_exptl_crystal_size_mid 0.120
_exptl_crystal_size_min 0.050
_refine_diff_density_max 0.240
_refine_diff_density_min -0.270
_refine_ls_abs_structure_details
;
Flack (1983), 169 Friedel pairs
;
_refine_ls_abs_structure_Flack 0.06(8)
_refine_ls_extinction_method none
_refine_ls_goodness_of_fit_ref 1.050
_refine_ls_hydrogen_treatment constr
_refine_ls_number_parameters 136
_refine_ls_number_reflns 1291
_refine_ls_number_restraints 1
_refine_ls_R_factor_gt 0.0249
_refine_ls_shift/su_max 0.000
_refine_ls_structure_factor_coef Fsqd
_refine_ls_weighting_details 'w = 1/[\s^2^(Fo^2^)+(0.0252P)^2^+0.2201P] where P=(Fo^2^+2Fc^2^)/3'
_refine_ls_weighting_scheme calc
_refine_ls_wR_factor_ref 0.0565
_reflns_number_gt 1155
_reflns_number_total 1291
_reflns_threshold_expression F^2^>2.0\s(F^2^)
_cod_data_source_file zl2631sup1.cif
_cod_data_source_block I
_cod_database_code 2240908

loop_
_symmetry_equiv_pos_site_id
_symmetry_equiv_pos_as_xyz
1 +X,+Y,+Z
2 1/2-X,+Y,1/2+Z
3 1/2+X,-Y,+Z
4 -X,-Y,1/2+Z

loop_
_atom_site_type_symbol
_atom_site_label
_atom_site_fract_x
_atom_site_fract_y
_atom_site_fract_z
_atom_site_U_iso_or_equiv
_atom_site_adp_type
_atom_site_calc_flag
_atom_site_refinement_flags
_atom_site_occupancy
_atom_site_symmetry_multiplicity
Cl Cl1 -0.02754(3) 0.3441(2) 0.16617(7) 0.02008(17) Uani d . 1.0 4
Cl Cl2 0.05650(3) -0.0003(3) -0.03533(8) 0.01821(16) Uani d . 1.0 4
O O1 0.17307(8) -0.0690(6) 0.04845(18) 0.0137(5) Uani d . 1.0 4
O O2 0.24923(9) 0.3154(5) 0.36500(17) 0.0179(5) Uani d . 1.0 4
O O3 0.34477(9) -0.3040(6) 0.12579(19) 0.0254(6) Uani d . 1.0 4
C C1 0.22935(12) -0.1270(8) 0.0740(3) 0.0136(7) Uani d . 1.0 4
C C2 0.25652(12) -0.0155(7) 0.1782(3) 0.0140(6) Uani d . 1.0 4
C C3 0.22568(13) 0.1862(9) 0.2724(3) 0.0149(7) Uani d . 1.0 4
C C4 0.12566(13) 0.3790(8) 0.3362(3) 0.0156(7) Uani d . 1.0 4
C C5 0.06756(13) 0.4108(8) 0.3106(3) 0.0169(7) Uani d . 1.0 4
C C6 0.04536(12) 0.2967(8) 0.1961(3) 0.0156(7) Uani d . 1.0 4
C C7 0.08124(12) 0.1435(8) 0.1075(3) 0.0132(7) Uani d . 1.0 4
C C8 0.16288(12) 0.2231(8) 0.2485(3) 0.0116(7) Uani d . 1.0 4
C C9 0.13996(12) 0.1023(8) 0.1362(3) 0.0127(7) Uani d . 1.0 4
C C10 0.31843(13) -0.1099(9) 0.1950(3) 0.0195(7) Uani d . 1.0 4
H H1 0.2515 -0.2554 0.0145 0.0163 Uiso calc R 1.0 4
H H2 0.1406 0.4626 0.4133 0.0187 Uiso calc R 1.0 4
H H3 0.0423 0.5109 0.3710 0.0203 Uiso calc R 1.0 4
H H4 0.3385 -0.0119 0.2642 0.0233 Uiso calc R 1.0 4

loop_
_atom_site_aniso_label
_atom_site_aniso_U_11
_atom_site_aniso_U_22
_atom_site_aniso_U_33
_atom_site_aniso_U_12
_atom_site_aniso_U_13
_atom_site_aniso_U_23
Cl1 0.0144(3) 0.0234(4) 0.0224(4) 0.0021(3) 0.0007(4) 0.0024(4)
Cl2 0.0181(3) 0.0216(4) 0.0149(3) -0.0005(4) -0.0043(4) -0.0019(4)
O1 0.0147(10) 0.0162(12) 0.0102(10) 0.0015(9) -0.0001(9) -0.0031(9)
O2 0.0218(10) 0.0199(11) 0.0122(11) -0.0014(10) -0.0039(10) -0.0028(11)
O3 0.0199(12) 0.0330(14) 0.0233(13) 0.0064(11) -0.0001(9) -0.0089(12)
C1 0.0154(13) 0.0113(16) 0.0140(15) 0.0000(12) 0.0013(13) 0.0014(13)
C2 0.0152(14) 0.0118(14) 0.0148(15) 0.0014(11) 0.0005(13) 0.0027(16)
C3 0.0214(15) 0.0128(16) 0.0106(14) -0.0016(13) -0.0019(13) 0.0040(14)
C4 0.0224(15) 0.0113(16) 0.0130(16) -0.0017(13) 0.0003(13) -0.0023(13)
C5 0.0209(15) 0.0161(18) 0.0137(15) -0.0012(14) 0.0064(13) -0.0008(13)
C6 0.0148(13) 0.0111(15) 0.0208(18) 0.0000(12) 0.0011(12) 0.0024(14)
C7 0.0152(14) 0.0106(15) 0.0139(15) -0.0045(13) -0.0033(12) 0.0026(13)
C8 0.0149(14) 0.0112(16) 0.0087(14) -0.0025(12) -0.0002(12) -0.0002(12)
C9 0.0193(14) 0.0093(14) 0.0095(14) 0.0016(12) 0.0030(12) 0.0016(12)
C10 0.0209(15) 0.0208(17) 0.0166(16) 0.0003(14) 0.0012(13) -0.0017(14)

loop_
_atom_type_symbol
_atom_type_description
_atom_type_scat_dispersion_real
_atom_type_scat_dispersion_imag
_atom_type_scat_source
C C 0.0033 0.0016
;
International Tables for Crystallography
(1992, Vol. C, Tables 4.2.6.8 and 6.1.1.4)
;
H H 0.0000 0.0000
;
International Tables for Crystallography
(1992, Vol. C, Table 6.1.1.4)
;
Cl Cl 0.1484 0.1585
;
International Tables for Crystallography
(1992, Vol. C, Tables 4.2.6.8 and 6.1.1.4)
;
O O 0.0106 0.0060
;
International Tables for Crystallography
(1992, Vol. C, Tables 4.2.6.8 and 6.1.1.4)
;

loop_
_geom_angle_atom_site_label_1
_geom_angle_atom_site_label_2
_geom_angle_atom_site_label_3
_geom_angle
_geom_angle_publ_flag
C1 O1 C9 118.3(3) no
O1 C1 C2 124.5(3) no
C1 C2 C3 120.8(3) no
C1 C2 C10 118.3(3) no
C3 C2 C10 120.9(3) no
O2 C3 C2 123.5(3) no
O2 C3 C8 122.4(3) no
C2 C3 C8 114.2(3) no
C5 C4 C8 120.0(3) no
C4 C5 C6 120.4(3) no
Cl1 C6 C5 119.3(3) no
Cl1 C6 C7 120.0(3) no
C5 C6 C7 120.7(3) no
Cl2 C7 C6 122.8(3) no
Cl2 C7 C9 118.8(2) no
C6 C7 C9 118.3(3) no
C3 C8 C4 121.6(3) no
C3 C8 C9 119.5(3) no
C4 C8 C9 119.0(3) no
O1 C9 C7 116.2(3) no
O1 C9 C8 122.3(3) no
C7 C9 C8 121.5(3) no
O3 C10 C2 123.8(3) no
O1 C1 H1 117.736 no
C2 C1 H1 117.719 no
C5 C4 H2 119.983 no
C8 C4 H2 119.980 no
C4 C5 H3 119.801 no
C6 C5 H3 119.790 no
O3 C10 H4 118.100 no
C2 C10 H4 118.125 no

loop_
_geom_bond_atom_site_label_1
_geom_bond_atom_site_label_2
_geom_bond_distance
_geom_bond_publ_flag
Cl1 C6 1.723(3) no
Cl2 C7 1.723(3) no
O1 C1 1.346(4) no
O1 C9 1.374(4) no
O2 C3 1.233(4) no
O3 C10 1.207(4) no
C1 C2 1.349(5) no
C2 C3 1.452(4) no
C2 C10 1.484(5) no
C3 C8 1.479(4) no
C4 C5 1.375(5) no
C4 C8 1.403(4) no
C5 C6 1.399(5) no
C6 C7 1.387(4) no
C7 C9 1.399(4) no
C8 C9 1.393(4) no
C1 H1 0.950 no
C4 H2 0.950 no
C5 H3 0.950 no
C10 H4 0.950 no

loop_
_geom_contact_atom_site_label_1
_geom_contact_atom_site_label_2
_geom_contact_distance
_geom_contact_site_symmetry_2
_geom_contact_publ_flag
Cl1 Cl2 3.1821(13) . no
Cl2 O1 2.850(3) . no
O1 C3 2.860(4) . no
O2 C1 3.570(4) . no
O2 C4 2.880(4) . no
O2 C10 2.907(4) . no
O3 C1 2.803(4) . no
C1 C7 3.587(4) . no
C1 C8 2.758(5) . no
C2 C9 2.765(4) . no
C4 C7 2.803(4) . no
C5 C9 2.766(4) . no
C6 C8 2.785(4) . no
Cl1 Cl2 3.5191(17) 4_555 no
Cl1 O3 2.984(3) 3_455 no
Cl2 Cl1 3.5191(17) 4_554 no
O1 O2 3.533(3) 2_544 no
O1 O2 3.032(3) 2_554 no
O1 C8 3.434(4) 1_545 no
O1 C9 3.352(4) 1_545 no
O2 O1 3.032(3) 2_555 no
O2 O1 3.533(3) 2_565 no
O2 C1 2.838(4) 2_555 no
O2 C1 3.113(4) 2_565 no
O2 C2 3.227(4) 1_565 no
O2 C2 3.586(4) 2_555 no
O2 C3 3.473(4) 1_565 no
O2 C10 3.252(4) 1_565 no
O3 Cl1 2.984(3) 3_555 no
O3 C2 3.415(4) 1_545 no
O3 C4 3.398(4) 2_544 no
O3 C10 3.186(5) 1_545 no
C1 O2 3.113(4) 2_544 no
C1 O2 2.838(4) 2_554 no
C1 C2 3.587(5) 1_545 no
C1 C3 3.354(5) 1_545 no
C1 C3 3.597(5) 2_554 no
C1 C8 3.445(5) 1_545 no
C2 O2 3.227(4) 1_545 no
C2 O2 3.586(4) 2_554 no
C2 O3 3.415(4) 1_565 no
C2 C1 3.587(5) 1_565 no
C2 C3 3.254(5) 1_545 no
C3 O2 3.473(4) 1_545 no
C3 C1 3.354(5) 1_565 no
C3 C1 3.597(5) 2_555 no
C3 C2 3.254(5) 1_565 no
C3 C10 3.510(5) 1_565 no
C4 O3 3.398(4) 2_565 no
C4 C8 3.428(5) 1_565 no
C4 C9 3.486(4) 1_565 no
C5 C6 3.596(5) 1_565 no
C5 C7 3.532(5) 1_565 no
C6 C5 3.596(5) 1_545 no
C6 C7 3.432(5) 1_565 no
C7 C5 3.532(5) 1_545 no
C7 C6 3.432(5) 1_545 no
C8 O1 3.434(4) 1_565 no
C8 C1 3.445(5) 1_565 no
C8 C4 3.428(5) 1_545 no
C8 C9 3.567(5) 1_565 no
C9 O1 3.352(4) 1_565 no
C9 C4 3.486(4) 1_545 no
C9 C8 3.567(5) 1_545 no
C10 O2 3.252(4) 1_545 no
C10 O3 3.186(5) 1_565 no
C10 C3 3.510(5) 1_545 no
Cl1 H3 2.7981 . no
O2 H2 2.6203 . no
O2 H4 2.6344 . no
O3 H1 2.4697 . no
C1 H4 3.2719 . no
C3 H1 3.2841 . no
C3 H2 2.6882 . no
C3 H4 2.7113 . no
C6 H2 3.2648 . no
C7 H3 3.2742 . no
C8 H3 3.2642 . no
C9 H1 3.1865 . no
C9 H2 3.2686 . no
C10 H1 2.5378 . no
H1 H4 3.4723 . no
H2 H3 2.3217 . no
Cl1 H3 3.2315 4_564 no
Cl1 H4 3.4992 3_455 no
Cl2 H3 3.1499 4_554 no
Cl2 H3 3.1018 4_564 no
Cl2 H4 3.2415 2_554 no
O1 H1 3.5807 1_565 no
O1 H4 3.0689 2_554 no
O2 H1 2.6840 2_555 no
O2 H1 2.2789 2_565 no
O2 H4 3.4425 1_565 no
O3 H2 2.4674 2_544 no
O3 H4 3.0577 1_545 no
C1 H1 3.3865 1_565 no
C2 H1 3.3630 1_565 no
C3 H1 3.5280 1_565 no
C3 H1 3.1298 2_555 no
C3 H1 3.3849 2_565 no
C4 H2 3.5694 1_545 no
C5 H3 3.5033 1_545 no
C6 H3 3.5082 1_545 no
C8 H2 3.4070 1_545 no
C10 H2 3.5538 2_544 no
C10 H4 3.5117 1_545 no
H1 O1 3.5807 1_545 no
H1 O2 2.2789 2_544 no
H1 O2 2.6840 2_554 no
H1 C1 3.3865 1_545 no
H1 C2 3.3630 1_545 no
H1 C3 3.5280 1_545 no
H1 C3 3.3849 2_544 no
H1 C3 3.1298 2_554 no
H1 H2 2.9187 2_544 no
H1 H4 3.5172 2_554 no
H2 O3 2.4674 2_565 no
H2 C4 3.5694 1_565 no
H2 C8 3.4070 1_565 no
H2 C10 3.5538 2_565 no
H2 H1 2.9187 2_565 no
H3 Cl1 3.2315 4_565 no
H3 Cl2 3.1499 4_555 no
H3 Cl2 3.1018 4_565 no
H3 C5 3.5033 1_565 no
H3 C6 3.5082 1_565 no
H4 Cl1 3.4992 3_555 no
H4 Cl2 3.2415 2_555 no
H4 O1 3.0689 2_555 no
H4 O2 3.4425 1_545 no
H4 O3 3.0577 1_565 no
H4 C10 3.5117 1_565 no
H4 H1 3.5172 2_555 no

loop_
_geom_hbond_atom_site_label_D
_geom_hbond_atom_site_label_H
_geom_hbond_atom_site_label_A
_geom_hbond_site_symmetry_A
_geom_hbond_distance_DH
_geom_hbond_distance_HA
_geom_hbond_distance_DA
_geom_hbond_angle_DHA
_geom_hbond_publ_flag
C1 H1 O2 2_544 0.950 2.2789 3.113(4) 146.18(18) yes
C4 H2 O3 2_565 0.950 2.4674 3.398(4) 166.53(19) yes
C6 Cl1 O3 3_455 1.723(3) 2.984(3) 4.693(4) 170.83(12) yes
C10 O3 Cl1 3_555 1.207(4) 2.984(3) 3.678(4) 116.05(19) yes
C6 Cl1 Cl2 4_555 1.723(3) 3.519(2) 3.884(4) 88.74(11) yes
C7 Cl2 Cl1 4_554 1.723(3) 3.519(2) 5.229(4) 171.24(10) yes

loop_
_geom_torsion_atom_site_label_1
_geom_torsion_atom_site_label_2
_geom_torsion_atom_site_label_3
_geom_torsion_atom_site_label_4
_geom_torsion
_geom_torsion_publ_flag
C1 O1 C9 C7 -177.5(3) no
C1 O1 C9 C8 1.3(4) no
C9 O1 C1 C2 -2.9(4) no
C9 O1 C1 H1 177.1 no
O1 C1 C2 C3 -0.8(5) no
O1 C1 C2 C10 178.1(3) no
H1 C1 C2 C3 179.2 no
H1 C1 C2 C10 -1.9 no
C1 C2 C3 O2 -174.8(3) no
C1 C2 C3 C8 5.5(4) no
C1 C2 C10 O3 -6.0(5) no
C1 C2 C10 H4 173.9 no
C3 C2 C10 O3 172.8(3) no
C3 C2 C10 H4 -7.2 no
C10 C2 C3 O2 6.3(5) no
C10 C2 C3 C8 -173.4(3) no
O2 C3 C8 C4 -6.1(5) no
O2 C3 C8 C9 173.5(3) no
C2 C3 C8 C4 173.6(3) no
C2 C3 C8 C9 -6.8(4) no
C5 C4 C8 C3 179.6(3) no
C5 C4 C8 C9 0.0(4) no
C8 C4 C5 C6 -1.6(5) no
C8 C4 C5 H3 178.4 no
H2 C4 C5 C6 178.4 no
H2 C4 C5 H3 -1.6 no
H2 C4 C8 C3 -0.4 no
H2 C4 C8 C9 180.0 no
C4 C5 C6 Cl1 -179.4(3) no
C4 C5 C6 C7 1.3(5) no
H3 C5 C6 Cl1 0.6 no
H3 C5 C6 C7 -178.7 no
Cl1 C6 C7 Cl2 1.0(4) no
Cl1 C6 C7 C9 -178.62(18) no
C5 C6 C7 Cl2 -179.7(3) no
C5 C6 C7 C9 0.7(5) no
Cl2 C7 C9 O1 -3.2(4) no
Cl2 C7 C9 C8 178.01(18) no
C6 C7 C9 O1 176.4(3) no
C6 C7 C9 C8 -2.4(4) no
C3 C8 C9 O1 3.7(4) no
C3 C8 C9 C7 -177.6(3) no
C4 C8 C9 O1 -176.7(3) no
C4 C8 C9 C7 2.0(4) no

_cod_database_fobs_code 2240908
